data_1510022
loop_
_publ_author_name
'Tkachev, V.V.'
'Atovmyan, L.O.'

_publ_section_title
;
 Structure of superionic Ag3 Sc2 (P O4)3 crystals produced from Na3 Sc2 (P
 O4)3 single crystals by ion exchange
;
_journal_name_full 'Russian Journal of Coordination Chemistry'
_journal_page_first 562
_journal_page_last 564
_journal_volume 21
_journal_year 1995
_chemical_formula_sum 'Ag3 O12 P3 Sc2'
_chemical_name_systematic 'Ag3 Sc2 (P O4)3'
_space_group_IT_number 167
_symmetry_space_group_name_Hall '-R 3 2"c'
_symmetry_space_group_name_H-M 'R -3 c :H'
_cell_angle_alpha 90
_cell_angle_beta 90
_cell_angle_gamma 120
_cell_formula_units_Z 6
_cell_length_a 8.986
_cell_length_b 8.986
_cell_length_c 22.605
_cell_volume 1580.767
_citation_journal_id_ASTM RJCCEY
_cod_data_source_file silver3-x_63.cif
_cod_data_source_block Ag3O12P3Sc2
_cod_database_code 1510022

loop_
_symmetry_equiv_pos_as_xyz
x,y,z
-y,x-y,z
-x+y,-x,z
y,x,-z+1/2
-x,-x+y,-z+1/2
x-y,-y,-z+1/2
-x,-y,-z
y,-x+y,-z
x-y,x,-z
-y,-x,z-1/2
x,x-y,z-1/2
-x+y,y,z-1/2
x+2/3,y+1/3,z+1/3
-y+2/3,x-y+1/3,z+1/3
-x+y+2/3,-x+1/3,z+1/3
y+2/3,x+1/3,-z+5/6
-x+2/3,-x+y+1/3,-z+5/6
x-y+2/3,-y+1/3,-z+5/6
-x+2/3,-y+1/3,-z+1/3
y+2/3,-x+y+1/3,-z+1/3
x-y+2/3,x+1/3,-z+1/3
-y+2/3,-x+1/3,z-1/6
x+2/3,x-y+1/3,z-1/6
-x+y+2/3,y+1/3,z-1/6
x+1/3,y+2/3,z+2/3
-y+1/3,x-y+2/3,z+2/3
-x+y+1/3,-x+2/3,z+2/3
y+1/3,x+2/3,-z+7/6
-x+1/3,-x+y+2/3,-z+7/6
x-y+1/3,-y+2/3,-z+7/6
-x+1/3,-y+2/3,-z+2/3
y+1/3,-x+y+2/3,-z+2/3
x-y+1/3,x+2/3,-z+2/3
-y+1/3,-x+2/3,z+1/6
x+1/3,x-y+2/3,z+1/6
-x+y+1/3,y+2/3,z+1/6

loop_
_atom_site_label
_atom_site_type_symbol
_atom_site_fract_x
_atom_site_fract_y
_atom_site_fract_z
_atom_site_occupancy
_atom_site_U_iso_or_equiv
P1 P+5 0 0.291 0.25 1 0.0
O1 O-2 0.173 0.1956 0.4106 1 0.0
Ag2 Ag+1 -0.0543 0.0315 0.498 0.0833 0.0
Ag1 Ag+1 0.0196 0.3244 0.07 0.0972 0.0
Ag4 Ag+1 0.2774 -0.0254 0.0571 0.0639 0.0
Sc1 Sc+3 0 0 0.3517 1 0.0
O2 O-2 0.0233 0.2071 0.1944 1 0.0
Ag3 Ag+1 0.0251 0.0606 0 0.2639 0.0
